data_7043177
loop_
_publ_author_name
'Stetsiuk, Oleh'
'Nesterova, Oksana V.'
'Kokozay, Vladimir N.'
'Domasevitch, Kostiantyn V.'
'Omelchenko, Iryna V.'
'Shishkin, Oleg V.'
'Vranovi\<cov\'a, Beata'
'Bo\<ca, Roman'
'Pombeiro, Armando J. L.'
'Petrusenko, Svitlana R.'

_publ_section_title
;
 Details make the difference: a family of tetranuclear CuIIMnIII complexes
 with cube-like and double open cube-like cores
;
_journal_name_full 'Dalton Trans.'
_journal_paper_doi 10.1039/C7DT00957G
_journal_year 2017
_chemical_formula_moiety 'Br, C37 H44 Cu3 Mn N4 O11, H2 O'
_chemical_formula_sum 'C37 H46 Br Cu3 Mn N4 O12'
_chemical_formula_weight 1064.25
_chemical_properties_physical ', Air-sensitive'
_space_group_crystal_system monoclinic
_space_group_IT_number 14
_space_group_name_Hall '-P 2yn'
_space_group_name_H-M_alt 'P 1 21/n 1'
_symmetry_space_group_name_Hall '-P 2yn'
_symmetry_space_group_name_H-M 'P 1 21/n 1'
_atom_sites_solution_hydrogens mixed
_atom_sites_solution_primary direct
_audit_creation_date 2017-03-31
_audit_creation_method
;
Olex2 1.2
(compiled 2017.03.02 svn.r3394 for OlexSys, GUI svn.r5324)
;
_audit_update_record
;
2017-04-04 deposited with the CCDC.
2017-05-16 downloaded from the CCDC.
;
_cell_angle_alpha 90
_cell_angle_beta 96.001(7)
_cell_angle_gamma 90
_cell_formula_units_Z 4
_cell_length_a 17.9628(14)
_cell_length_b 13.0651(9)
_cell_length_c 19.7336(14)
_cell_measurement_reflns_used 2771
_cell_measurement_temperature 105.0
_cell_measurement_theta_max 24.7370
_cell_measurement_theta_min 3.2220
_cell_volume 4605.8(6)
_computing_cell_refinement 'CrysAlisPro, Agilent Technologies, 2014'
_computing_data_collection 'CrysAlisPro, Agilent Technologies, 2014'
_computing_data_reduction 'CrysAlisPro, Agilent Technologies, 2014'
_computing_molecular_graphics 'Olex2 (Dolomanov et al., 2009)'
_computing_publication_material 'Olex2 (Dolomanov et al., 2009)'
_computing_structure_refinement 'ShelXL (Sheldrick, 2015)'
_computing_structure_solution 'ShelXS (Sheldrick, 2008)'
_diffrn_ambient_temperature 105.0
_diffrn_detector 'CCD plate'
_diffrn_detector_area_resol_mean 16.1827
_diffrn_detector_type Sapphire3
_diffrn_measured_fraction_theta_full 0.993
_diffrn_measured_fraction_theta_max 0.855
_diffrn_measurement_details
;
#__ type_ start__ end____ width___ exp.time_
  1 omega   10.00   81.00   1.0000   60.0000
omega____ theta____ kappa____ phi______ frames
    -       22.0249   77.0000    0.0000 71

#__ type_ start__ end____ width___ exp.time_
  2 omega   49.00   87.00   1.0000   60.0000
omega____ theta____ kappa____ phi______ frames
    -       22.0249   77.0000 -150.0000 38

#__ type_ start__ end____ width___ exp.time_
  3 omega   48.00   76.00   1.0000   60.0000
omega____ theta____ kappa____ phi______ frames
    -       22.0249   77.0000  -90.0000 28

#__ type_ start__ end____ width___ exp.time_
  4 omega    0.00   93.00   1.0000   60.0000
omega____ theta____ kappa____ phi______ frames
    -       22.0249   77.0000   90.0000 93

#__ type_ start__ end____ width___ exp.time_
  5 omega -103.00  -32.00   1.0000   60.0000
omega____ theta____ kappa____ phi______ frames
    -      -20.7749  179.0000 -180.0000 71

#__ type_ start__ end____ width___ exp.time_
  6 omega -103.00  -96.00   1.0000   60.0000
omega____ theta____ kappa____ phi______ frames
    -      -20.7749  179.0000    0.0000 7
;
_diffrn_measurement_device 'four-circle diffractometer'
_diffrn_measurement_device_type 'Xcalibur, Sapphire3'
_diffrn_measurement_method '\w scans'
_diffrn_orient_matrix_UB_11 0.0378928000
_diffrn_orient_matrix_UB_12 -0.0103674000
_diffrn_orient_matrix_UB_13 -0.0045721000
_diffrn_orient_matrix_UB_21 -0.0062909000
_diffrn_orient_matrix_UB_22 0.0172069000
_diffrn_orient_matrix_UB_23 -0.0342304000
_diffrn_orient_matrix_UB_31 0.0099679000
_diffrn_orient_matrix_UB_32 0.0504394000
_diffrn_orient_matrix_UB_33 0.0107057000
_diffrn_radiation_monochromator graphite
_diffrn_radiation_probe x-ray
_diffrn_radiation_type MoK\a
_diffrn_radiation_wavelength 0.71073
_diffrn_reflns_av_R_equivalents 0.1225
_diffrn_reflns_av_unetI/netI 0.1903
_diffrn_reflns_Laue_measured_fraction_full 0.993
_diffrn_reflns_Laue_measured_fraction_max 0.855
_diffrn_reflns_limit_h_max 21
_diffrn_reflns_limit_h_min -23
_diffrn_reflns_limit_k_max 14
_diffrn_reflns_limit_k_min -17
_diffrn_reflns_limit_l_max 26
_diffrn_reflns_limit_l_min -26
_diffrn_reflns_number 23351
_diffrn_reflns_point_group_measured_fraction_full 0.993
_diffrn_reflns_point_group_measured_fraction_max 0.855
_diffrn_reflns_theta_full 26.000
_diffrn_reflns_theta_max 28.997
_diffrn_reflns_theta_min 2.866
_diffrn_source 'Enhance (Mo) X-ray Source'
_diffrn_source_target Mo
_exptl_absorpt_coefficient_mu 2.560
_exptl_absorpt_correction_T_max 1.00000
_exptl_absorpt_correction_T_min 0.37845
_exptl_absorpt_correction_type multi-scan
_exptl_absorpt_process_details
'CrysAlisPro, Agilent Technologies, 2014 Empirical absorption correction using spherical harmonics, implemented in SCALE3 ABSPACK scaling algorithm.'
_exptl_crystal_colour 'metallic dark red'
_exptl_crystal_colour_lustre metallic
_exptl_crystal_colour_modifier dark
_exptl_crystal_colour_primary red
_exptl_crystal_density_diffrn 1.535
_exptl_crystal_description block
_exptl_crystal_F_000 2156
_exptl_crystal_size_max 0.2
_exptl_crystal_size_mid 0.1
_exptl_crystal_size_min 0.1
_platon_squeeze_details
;
TITL koko434 in P2(1)/n
CELL   17.9628   13.0651   19.7336     90.00     96.00     90.00
SPGR P21/n
# Solvent Accessible Volume =       332
# Electrons Found in S.A.V. =        98
# Note: Atoms in Void as Cxxx and Qxxx all others
C101 0.092 0.614 0.378 !       5.95 eA-3
C102 0.600 0.974 0.033 !       2.91 eA-3
C103 0.875 0.499 0.464 !       2.47 eA-3
C104 0.792 0.524 0.419 !       2.27 eA-3
Q105 0.265 0.451 0.109 !       1.70 eA-3
C106 0.766 0.078 0.108 !       1.69 eA-3
Q107 0.932 0.457 0.417 !       1.68 eA-3
Q108 1.003 0.318 0.486 !       1.61 eA-3
Q109 0.024 0.380 0.483 !       1.44 eA-3
Q110 0.028 0.754 0.420 !       1.44 eA-3
Q111 0.518 0.969 0.261 !       1.43 eA-3
C112 0.377 0.081 0.063 !       1.42 eA-3
Q113 0.345 0.148 0.373 !       1.37 eA-3
Q114 0.808 0.370 0.075 !       1.36 eA-3
C115 0.764 0.580 0.384 !       1.32 eA-3
Q116 0.046 0.446 0.191 !       1.31 eA-3
Q117 0.080 0.725 0.359 !       1.28 eA-3
Q118 0.734 0.783 0.488 !       1.24 eA-3
Q119 0.450 0.064 0.171 !       1.23 eA-3
C120 0.407 0.133 0.065 !       1.21 eA-3
Q121 0.035 0.020 0.355 !       1.18 eA-3
Q122 0.593 0.923 0.372 !       1.16 eA-3
Q123 0.255 0.332 0.097 !       1.13 eA-3
Q124 0.800 0.691 0.458 !       1.13 eA-3
Q125 0.376 0.689 0.156 !       1.12 eA-3
Q126 0.799 0.482 0.073 !       1.12 eA-3
Q127 0.780 0.453 0.035 !       1.11 eA-3
Q128 0.220 0.445 0.030 !       1.11 eA-3
C129 0.573 0.052-0.003 !       1.11 eA-3
Q130 0.345 0.669 0.042 !       1.11 eA-3
Q131 0.747 0.040 0.143 !       1.10 eA-3
C132 0.824 0.523 0.469 !       1.09 eA-3
Q133 0.111 0.237 0.498 !       1.08 eA-3
Q134 0.136 0.149 0.392 !       1.08 eA-3
Q135 0.389 0.562 0.098 !       1.05 eA-3
Q136 0.139 0.364 0.488 !       1.05 eA-3
C137 0.982 0.423 0.492 !       1.05 eA-3
Q138 0.644 0.391 0.404 !       1.04 eA-3
Q139 0.221 0.813 0.363 !       1.04 eA-3
Q140 0.298 0.750 0.045 !       1.03 eA-3
Q141 0.762 0.156 0.125 !       1.03 eA-3
Q142 1.002 0.560 0.451 !       1.02 eA-3
Q143 0.308 0.376 0.091 !       1.02 eA-3
Q144 0.503 0.156 0.281 !       1.02 eA-3
Q145 0.721 0.688 0.855 !       1.02 eA-3
Q146 0.599 0.157 0.047 !       1.01 eA-3
Q147 0.188 0.310 0.283 !       1.01 eA-3
Q148 0.535 0.013 0.279 !       1.01 eA-3
Q149 1.001 0.619 0.489 !       1.01 eA-3
C150 0.824 0.583 0.404 !       1.01 eA-3
Q151 0.763 0.517 0.158 !       1.00 eA-3
Q152 0.686 0.577 0.387 !       1.00 eA-3
Q153 0.626 0.516 0.325 !       1.00 eA-3
Q154 0.235 0.343 0.047 !       1.00 eA-3
Q155 0.996 0.439 0.451 !       0.99 eA-3
Q156 0.385 0.609 0.125 !       0.99 eA-3
Q157 0.576 0.623 0.470 !       0.99 eA-3
Q158 0.438 0.344 0.246 !       0.98 eA-3
C159 0.340 0.979 0.015 !       0.98 eA-3
Q160 0.239 0.966 0.467 !       0.98 eA-3
Q161 0.702 0.419 0.390 !       0.98 eA-3
Q162 0.156 0.232 0.311 !       0.98 eA-3
Q163 0.168 0.035 0.432 !       0.97 eA-3
Q164 0.608 0.047 0.435 !       0.97 eA-3
Q165 0.119 0.691 0.358 !       0.97 eA-3
Q166 0.029 0.926 0.050 !       0.96 eA-3
Q167 0.073 0.910 0.297 !       0.96 eA-3
Q168 0.301 0.074 0.378 !       0.95 eA-3
Q169 0.109 0.018 0.171 !       0.94 eA-3
Q170 0.307 0.610 0.032 !       0.94 eA-3
Q171 0.141 0.656 0.068 !       0.94 eA-3
Q172 0.495 0.911 0.235 !       0.94 eA-3
Q173 0.812 0.626 0.102 !       0.94 eA-3
Q174 0.417 0.621 0.168 !       0.93 eA-3
Q175 0.376 0.524 0.266 !       0.93 eA-3
Q176 0.093 0.532 0.408 !       0.92 eA-3
C177 0.061 0.619 0.449 !       0.92 eA-3
Q178 0.422 0.375 0.358 !       0.92 eA-3
Q179 0.814 1.001 0.408 !       0.92 eA-3
Q180 0.760 0.045 0.394 !       0.92 eA-3
Q181 0.094 0.267 0.469 !       0.92 eA-3
Q182 0.406 0.331 0.109 !       0.92 eA-3
Q183 0.755 0.373 0.030 !       0.91 eA-3
Q184 0.549 0.239 0.002 !       0.91 eA-3
Q185 0.627 0.139 0.219 !       0.91 eA-3
Q186 0.593 0.588 0.124 !       0.91 eA-3
Q187 0.596 0.652 0.407 !       0.91 eA-3
Q188 0.380 0.688 0.080 !       0.91 eA-3
Q189 0.827 0.440 0.078 !       0.91 eA-3
Q190 0.303 1.007 0.028 !       0.91 eA-3
Q191 0.189 0.929 0.370 !       0.90 eA-3
Q192 0.464 0.409 0.343 !       0.90 eA-3
Q193 0.829 0.548 0.127 !       0.90 eA-3
Q194 0.423 0.844 0.011 !       0.90 eA-3
Q195 0.416 0.581 0.062 !       0.90 eA-3
Q196 0.171 0.377 0.317 !       0.90 eA-3
Q197 0.177 0.356 0.372 !       0.90 eA-3
Q198 0.310 0.126 0.312 !       0.89 eA-3
C199 0.688 0.050 0.124 !       0.89 eA-3
;
_refine_diff_density_max 1.366
_refine_diff_density_min -1.063
_refine_diff_density_rms 0.156
_refine_ls_extinction_method none
_refine_ls_goodness_of_fit_ref 0.978
_refine_ls_hydrogen_treatment constr
_refine_ls_matrix_type full
_refine_ls_number_parameters 550
_refine_ls_number_reflns 10477
_refine_ls_number_restraints 25
_refine_ls_restrained_S_all 0.977
_refine_ls_R_factor_all 0.2190
_refine_ls_R_factor_gt 0.1023
_refine_ls_shift/su_max 0.001
_refine_ls_shift/su_mean 0.000
_refine_ls_structure_factor_coef Fsqd
_refine_ls_weighting_details 'w=1/[\s^2^(Fo^2^)+(0.1347P)^2^] where P=(Fo^2^+2Fc^2^)/3'
_refine_ls_weighting_scheme calc
_refine_ls_wR_factor_gt 0.2433
_refine_ls_wR_factor_ref 0.3183
_reflns_Friedel_coverage 0.000
_reflns_number_gt 4162
_reflns_number_total 10477
_reflns_threshold_expression 'I > 2\s(I)'
_cod_data_source_file c7dt00957g2.cif
_cod_data_source_block koko434_sq
_cod_database_code 7043177
_shelx_shelxl_version_number 2014/7
_shelx_space_group_comment
;
The symmetry employed for this shelxl refinement is uniquely defined
by the following loop, which should always be used as a source of
symmetry information in preference to the above space-group names.
They are only intended as comments.
;
_shelx_estimated_absorpt_t_max 0.784
_shelx_estimated_absorpt_t_min 0.628
_reflns_odcompleteness_completeness 99.82
_reflns_odcompleteness_iscentric 1
_reflns_odcompleteness_theta 26.32
_olex2_refinement_description
;
1. Fixed Uiso
 At 1.2 times of:
  All C(H) groups, All C(H,H) groups
 At 1.5 times of:
  All C(H,H,H) groups, All O(H) groups, All O(H,H) groups
2. Restrained distances
 O1S-C1SA \\sim O1S-C1SB
 with sigma of 0.01
3. Uiso/Uaniso restraints and constraints
C1SA \\sim C1SB: within 2A with sigma of 0.02 and sigma for terminal atoms of
0.01
O4SA \\sim O4SB: within 1.7A with sigma of 0.02 and sigma for terminal atoms of
0.04
Uanis(C1SB) \\sim Ueq, Uanis(C1SA) \\sim Ueq: with sigma of 0.02 and sigma for
terminal atoms of 0.04
4. Others
 Fixed Sof: Br1A(0.68) O4SA(0.6) H4SA(0.6) H4SB(0.6) O4SB(0.4) H4SC(0.4)
 H4SD(0.4) C1SA(0.5) H1SA(0.5) H1SB(0.5) H1SC(0.5) C1SB(0.5) H1SD(0.5)
 H1SE(0.5) H1SF(0.5) Br1B(0.32)
5.a Riding coordinates:
 O1S(H1S), O2S(H2SA,H2SB), O3S(H3SA,H3SB), O4SA(H4SA,H4SB), O4SB(H4SC,H4SD)
5.b Secondary CH2 refined with riding coordinates:
 C8(H8A,H8B), C9(H9A,H9B), C17(H17A,H17B), C18(H18A,H18B), C26(H26A,H26B),
 C27(H27A,H27B), C35(H35A,H35B), C36(H36A,H36B)
5.c Me refined with riding coordinates:
 C1SA(H1SA,H1SB,H1SC), C1SB(H1SD,H1SE,H1SF)
5.d Aromatic/amide H refined with riding coordinates:
 C3(H3), C4(H4), C5(H5), C6(H6), C7(H7), C12(H12), C13(H13), C14(H14),
 C15(H15), C16(H16), C21(H21), C22(H22), C23(H23), C24(H24), C25(H25), C30(H30),
  C31(H31), C32(H32), C33(H33), C34(H34)
;
_platon_squeeze_void_probe_radius 1.20
_olex2_submission_special_instructions 'No special instructions were received'

loop_
_space_group_symop_operation_xyz
'x, y, z'
'-x+1/2, y+1/2, -z+1/2'
'-x, -y, -z'
'x-1/2, -y-1/2, z-1/2'

loop_
_atom_site_label
_atom_site_type_symbol
_atom_site_fract_x
_atom_site_fract_y
_atom_site_fract_z
_atom_site_U_iso_or_equiv
_atom_site_adp_type
_atom_site_occupancy
_atom_site_site_symmetry_order
_atom_site_calc_flag
_atom_site_refinement_flags_posn
_atom_site_refinement_flags_adp
_atom_site_refinement_flags_occupancy
_atom_site_disorder_assembly
_atom_site_disorder_group
Br1A Br 0.99242(14) -0.5226(2) -0.27881(13) 0.1006(8) Uani 0.68 1 d . . P A 1
Cu1 Cu 0.75096(7) -0.40181(10) -0.07381(6) 0.0496(4) Uani 1 1 d . . . . .
Cu2 Cu 0.66025(7) -0.60436(10) -0.07889(7) 0.0546(4) Uani 1 1 d . . . . .
Cu3 Cu 0.85206(7) -0.59324(11) -0.09556(6) 0.0534(4) Uani 1 1 d . . . . .
Mn1 Mn 0.78423(7) -0.59781(11) 0.04572(6) 0.0367(4) Uani 1 1 d . . . . .
O1 O 0.8216(4) -0.3223(5) -0.1157(3) 0.0521(17) Uani 1 1 d . . . . .
O1S O 0.8819(5) -0.7184(7) 0.0618(5) 0.085(3) Uani 1 1 d D . . . .
H1S H 0.8998 -0.6940 0.0262 0.128 Uiso 1 1 d R . . C .
O2 O 0.6903(4) -0.4897(6) -0.0186(3) 0.0519(18) Uani 1 1 d . . . . .
O2S O 0.6376(4) -0.3510(6) -0.1480(3) 0.068(2) Uani 1 1 d . . . . .
H2SA H 0.6086 -0.4003 -0.1374 0.102 Uiso 1 1 d R . . . .
H2SB H 0.6160 -0.2929 -0.1440 0.102 Uiso 1 1 d R . . . .
O3 O 0.5776(4) -0.5355(5) -0.1256(3) 0.0512(18) Uani 1 1 d . . . . .
O3S O 0.9313(4) -0.4604(8) -0.1291(4) 0.085(3) Uani 1 1 d . . . . .
H3SA H 0.8906 -0.4273 -0.1377 0.128 Uiso 1 1 d R . . . .
H3SB H 0.9541 -0.4629 -0.1647 0.128 Uiso 1 1 d R . . . .
O4 O 0.7481(4) -0.6754(5) -0.0354(3) 0.0515(17) Uani 1 1 d . . . . .
O4SA O 0.5882(12) -0.6611(16) 0.0184(9) 0.120(6) Uani 0.6 1 d . U P B 5
H4SA H 0.5427 -0.6179 0.0287 0.180 Uiso 0.6 1 d R . P B 5
H4SB H 0.6172 -0.6661 0.0662 0.180 Uiso 0.6 1 d R . P B 5
O4SB O 0.5305(14) -0.716(3) 0.0240(15) 0.132(10) Uani 0.4 1 d . U P B 6
H4SC H 0.4948 -0.7404 0.0471 0.198 Uiso 0.4 1 d R . P B 6
H4SD H 0.5706 -0.7108 0.0524 0.198 Uiso 0.4 1 d R . P B 6
O5 O 0.7205(4) -0.6636(6) 0.1019(4) 0.0591(19) Uani 1 1 d . . . . .
O6 O 0.8451(4) -0.5181(5) -0.0104(3) 0.0444(16) Uani 1 1 d . . . . .
O7 O 0.9287(4) -0.6808(6) -0.0579(3) 0.0578(19) Uani 1 1 d . . . . .
O8 O 0.7602(4) -0.5223(5) -0.1335(3) 0.0524(18) Uani 1 1 d . . . . .
N1 N 0.7297(5) -0.2963(7) -0.0124(4) 0.052(2) Uani 1 1 d . . . . .
N2 N 0.6349(5) -0.7346(6) -0.1216(4) 0.050(2) Uani 1 1 d . . . . .
N3 N 0.8310(4) -0.5110(7) 0.1192(4) 0.048(2) Uani 1 1 d . . . . .
N4 N 0.8430(5) -0.6578(7) -0.1838(4) 0.054(2) Uani 1 1 d . . . . .
C1 C 0.7906(6) -0.1594(8) -0.0676(6) 0.055(3) Uani 1 1 d . . . . .
C1SA C 0.9296(14) -0.742(3) 0.1176(11) 0.081(7) Uani 0.5 1 d D U P C 3
H1SA H 0.9636 -0.7969 0.1059 0.122 Uiso 0.5 1 calc R . P C 3
H1SB H 0.9588 -0.6818 0.1328 0.122 Uiso 0.5 1 calc R . P C 3
H1SC H 0.9009 -0.7660 0.1542 0.122 Uiso 0.5 1 calc R . P C 3
C1SB C 0.9008(16) -0.8069(18) 0.0963(13) 0.087(7) Uani 0.5 1 d D U P C 4
H1SD H 0.9504 -0.8294 0.0859 0.130 Uiso 0.5 1 calc R . P C 4
H1SE H 0.9018 -0.7948 0.1454 0.130 Uiso 0.5 1 calc R . P C 4
H1SF H 0.8638 -0.8600 0.0824 0.130 Uiso 0.5 1 calc R . P C 4
C2 C 0.8294(6) -0.2216(10) -0.1110(5) 0.059(3) Uani 1 1 d . . . . .
C3 C 0.8754(6) -0.1750(9) -0.1534(6) 0.065(3) Uani 1 1 d . . . . .
H3 H 0.9001 -0.2151 -0.1844 0.078 Uiso 1 1 calc R . . . .
C4 C 0.8859(7) -0.0691(12) -0.1511(7) 0.078(4) Uani 1 1 d . . . . .
H4 H 0.9209 -0.0392 -0.1782 0.093 Uiso 1 1 calc R . . . .
C5 C 0.8485(8) -0.0083(11) -0.1120(8) 0.080(4) Uani 1 1 d . . . . .
H5 H 0.8532 0.0640 -0.1137 0.096 Uiso 1 1 calc R . . . .
C6 C 0.8020(8) -0.0556(10) -0.0682(7) 0.075(4) Uani 1 1 d . . . . .
H6 H 0.7775 -0.0141 -0.0379 0.090 Uiso 1 1 calc R . . . .
C7 C 0.7441(7) -0.1976(8) -0.0198(5) 0.056(3) Uani 1 1 d . . . . .
H7 H 0.7219 -0.1500 0.0085 0.068 Uiso 1 1 calc R . . . .
C8 C 0.6833(6) -0.3316(9) 0.0410(5) 0.058(3) Uani 1 1 d . . . . .
H8A H 0.6492 -0.2762 0.0527 0.070 Uiso 1 1 calc R . . . .
H8B H 0.7156 -0.3509 0.0828 0.070 Uiso 1 1 calc R . . . .
C9 C 0.6387(6) -0.4227(8) 0.0133(5) 0.050(3) Uani 1 1 d . . . . .
H9A H 0.6170 -0.4593 0.0506 0.061 Uiso 1 1 calc R . . . .
H9B H 0.5974 -0.4005 -0.0207 0.061 Uiso 1 1 calc R . . . .
C10 C 0.5111(6) -0.6893(9) -0.1680(5) 0.052(3) Uani 1 1 d . . . . .
C11 C 0.5160(5) -0.5829(9) -0.1553(4) 0.046(3) Uani 1 1 d . . . . .
C12 C 0.4537(5) -0.5219(8) -0.1760(5) 0.046(2) Uani 1 1 d . . . . .
H12 H 0.4568 -0.4499 -0.1697 0.055 Uiso 1 1 calc R . . . .
C13 C 0.3876(6) -0.5647(10) -0.2054(5) 0.057(3) Uani 1 1 d . . . . .
H13 H 0.3452 -0.5223 -0.2170 0.068 Uiso 1 1 calc R . . . .
C14 C 0.3830(6) -0.6663(10) -0.2176(6) 0.061(3) Uani 1 1 d . . . . .
H14 H 0.3378 -0.6945 -0.2391 0.073 Uiso 1 1 calc R . . . .
C15 C 0.4440(6) -0.7301(9) -0.1988(5) 0.059(3) Uani 1 1 d . . . . .
H15 H 0.4399 -0.8017 -0.2071 0.071 Uiso 1 1 calc R . . . .
C16 C 0.5711(6) -0.7565(9) -0.1524(5) 0.057(3) Uani 1 1 d . . . . .
H16 H 0.5634 -0.8256 -0.1663 0.068 Uiso 1 1 calc R . . . .
C17 C 0.6938(7) -0.8108(9) -0.1059(7) 0.074(4) Uani 1 1 d . . . . .
H17A H 0.7289 -0.8099 -0.1414 0.088 Uiso 1 1 calc R . . . .
H17B H 0.6715 -0.8801 -0.1048 0.088 Uiso 1 1 calc R . . . .
C18 C 0.7352(6) -0.7859(8) -0.0374(6) 0.062(3) Uani 1 1 d . . . . .
H18A H 0.7052 -0.8065 -0.0004 0.075 Uiso 1 1 calc R . . . .
H18B H 0.7836 -0.8229 -0.0313 0.075 Uiso 1 1 calc R . . . .
C19 C 0.7779(6) -0.5968(9) 0.2098(5) 0.054(3) Uani 1 1 d . . . . .
C20 C 0.7265(6) -0.6612(9) 0.1709(6) 0.062(3) Uani 1 1 d . . . . .
C21 C 0.6769(7) -0.7264(10) 0.2036(7) 0.074(4) Uani 1 1 d . . . . .
H21 H 0.6427 -0.7699 0.1773 0.089 Uiso 1 1 calc R . . . .
C22 C 0.6794(8) -0.7250(12) 0.2728(8) 0.082(4) Uani 1 1 d . . . . .
H22 H 0.6456 -0.7672 0.2942 0.099 Uiso 1 1 calc R . . . .
C23 C 0.7276(8) -0.6664(13) 0.3118(6) 0.084(5) Uani 1 1 d . . . . .
H23 H 0.7282 -0.6687 0.3600 0.101 Uiso 1 1 calc R . . . .
C24 C 0.7764(7) -0.6028(13) 0.2828(6) 0.085(5) Uani 1 1 d . . . . .
H24 H 0.8101 -0.5617 0.3114 0.102 Uiso 1 1 calc R . . . .
C25 C 0.8273(6) -0.5291(10) 0.1833(5) 0.059(3) Uani 1 1 d . . . . .
H25 H 0.8612 -0.4930 0.2149 0.071 Uiso 1 1 calc R . . . .
C26 C 0.8820(6) -0.4336(8) 0.0958(5) 0.055(3) Uani 1 1 d . . . . .
H26A H 0.9249 -0.4224 0.1307 0.067 Uiso 1 1 calc R . . . .
H26B H 0.8555 -0.3678 0.0870 0.067 Uiso 1 1 calc R . . . .
C27 C 0.9089(5) -0.4752(9) 0.0301(5) 0.053(3) Uani 1 1 d . . . . .
H27A H 0.9310 -0.4194 0.0048 0.063 Uiso 1 1 calc R . . . .
H27B H 0.9476 -0.5284 0.0409 0.063 Uiso 1 1 calc R . . . .
C28 C 0.9495(5) -0.7711(8) -0.1608(5) 0.049(3) Uani 1 1 d . . . . .
C29 C 0.9665(5) -0.7513(8) -0.0881(5) 0.048(3) Uani 1 1 d . . . . .
C30 C 1.0223(5) -0.8071(8) -0.0532(5) 0.050(3) Uani 1 1 d . . . . .
H30 H 1.0344 -0.7932 -0.0061 0.060 Uiso 1 1 calc R . . . .
C31 C 1.0619(5) -0.8822(9) -0.0826(5) 0.056(3) Uani 1 1 d . . . . .
H31 H 1.0988 -0.9207 -0.0557 0.068 Uiso 1 1 calc R . . . .
C32 C 1.0468(5) -0.9014(9) -0.1535(5) 0.054(3) Uani 1 1 d . . . . .
H32 H 1.0745 -0.9516 -0.1749 0.065 Uiso 1 1 calc R . . . .
C33 C 0.9924(5) -0.8471(8) -0.1901(5) 0.051(3) Uani 1 1 d . . . . .
H33 H 0.9826 -0.8606 -0.2375 0.061 Uiso 1 1 calc R . . . .
C34 C 0.8877(6) -0.7239(10) -0.2028(5) 0.060(3) Uani 1 1 d . . . . .
H34 H 0.8801 -0.7449 -0.2491 0.072 Uiso 1 1 calc R . . . .
C35 C 0.7822(6) -0.6185(9) -0.2309(5) 0.058(3) Uani 1 1 d . . . . .
H35A H 0.7384 -0.6647 -0.2325 0.069 Uiso 1 1 calc R . . . .
H35B H 0.7981 -0.6131 -0.2773 0.069 Uiso 1 1 calc R . . . .
C36 C 0.7622(7) -0.5126(9) -0.2048(5) 0.063(3) Uani 1 1 d . . . . .
H36A H 0.8002 -0.4615 -0.2149 0.075 Uiso 1 1 calc R . . . .
H36B H 0.7128 -0.4903 -0.2269 0.075 Uiso 1 1 calc R . . . .
Br1B Br 0.5420(4) -0.9681(5) 0.1496(4) 0.131(2) Uani 0.32 1 d . . P D 2

loop_
_atom_site_aniso_label
_atom_site_aniso_U_11
_atom_site_aniso_U_22
_atom_site_aniso_U_33
_atom_site_aniso_U_23
_atom_site_aniso_U_13
_atom_site_aniso_U_12
Br1A 0.0975(16) 0.0981(19) 0.1038(18) 0.0119(15) -0.0003(13) -0.0034(14)
Cu1 0.0603(8) 0.0450(8) 0.0422(7) -0.0012(6) -0.0006(6) -0.0022(6)
Cu2 0.0570(8) 0.0462(8) 0.0568(8) 0.0003(7) -0.0111(6) 0.0005(6)
Cu3 0.0579(8) 0.0602(9) 0.0399(7) -0.0085(6) -0.0048(6) 0.0090(7)
Mn1 0.0421(8) 0.0357(8) 0.0314(7) -0.0012(7) -0.0003(6) 0.0015(7)
O1 0.064(4) 0.041(4) 0.052(4) -0.002(4) 0.008(3) -0.011(4)
O1S 0.104(7) 0.066(6) 0.090(6) 0.003(5) 0.027(5) 0.020(5)
O2 0.056(4) 0.054(5) 0.046(4) 0.001(4) 0.006(3) 0.009(4)
O2S 0.104(6) 0.045(5) 0.053(4) 0.007(4) -0.001(4) -0.004(4)
O3 0.056(4) 0.036(4) 0.058(4) -0.004(3) -0.012(3) 0.000(3)
O3S 0.076(5) 0.133(9) 0.045(4) -0.008(5) 0.002(4) 0.010(6)
O4 0.064(4) 0.039(4) 0.048(4) -0.004(3) -0.009(3) 0.000(4)
O4SA 0.133(15) 0.125(16) 0.103(12) 0.039(12) 0.018(11) 0.000(13)
O4SB 0.071(14) 0.18(3) 0.15(2) 0.02(2) 0.053(15) 0.019(18)
O5 0.063(4) 0.060(5) 0.055(4) 0.010(4) 0.007(3) -0.001(4)
O6 0.058(4) 0.042(4) 0.032(3) -0.007(3) -0.003(3) -0.011(3)
O7 0.073(5) 0.060(5) 0.039(4) -0.017(4) -0.001(3) 0.011(4)
O8 0.063(4) 0.052(5) 0.039(4) 0.002(3) -0.009(3) 0.007(4)
N1 0.069(5) 0.039(5) 0.046(5) 0.007(4) -0.007(4) -0.003(4)
N2 0.057(5) 0.037(5) 0.053(5) -0.007(4) -0.008(4) -0.005(4)
N3 0.047(5) 0.062(6) 0.035(4) -0.008(4) 0.014(4) 0.012(4)
N4 0.058(5) 0.062(6) 0.041(4) -0.018(5) -0.006(4) 0.001(5)
C1 0.070(7) 0.027(6) 0.062(7) 0.006(5) -0.014(6) -0.009(5)
C1SA 0.074(13) 0.111(18) 0.057(12) -0.016(13) -0.005(10) 0.005(13)
C1SB 0.081(14) 0.117(19) 0.061(12) -0.010(13) -0.002(10) 0.012(13)
C2 0.063(7) 0.063(8) 0.050(6) 0.012(6) 0.000(5) -0.006(7)
C3 0.068(7) 0.057(8) 0.065(7) 0.007(6) -0.020(6) -0.006(6)
C4 0.071(8) 0.080(11) 0.076(9) 0.042(8) -0.023(7) -0.014(8)
C5 0.092(10) 0.054(8) 0.089(10) 0.004(8) -0.016(8) -0.018(8)
C6 0.094(9) 0.059(8) 0.066(8) 0.000(7) -0.023(7) -0.012(7)
C7 0.095(8) 0.028(6) 0.040(5) -0.008(5) -0.022(6) 0.007(6)
C8 0.069(7) 0.058(7) 0.050(6) 0.007(6) 0.014(5) 0.017(6)
C9 0.054(6) 0.052(7) 0.046(6) -0.004(5) 0.006(5) -0.005(5)
C10 0.051(6) 0.056(7) 0.048(6) -0.007(6) -0.003(5) -0.003(6)
C11 0.043(5) 0.062(8) 0.032(5) 0.003(5) 0.006(4) -0.011(5)
C12 0.052(6) 0.043(6) 0.044(5) 0.012(5) 0.009(4) 0.011(5)
C13 0.040(6) 0.081(9) 0.051(6) 0.001(6) 0.006(5) 0.002(6)
C14 0.056(7) 0.071(9) 0.055(6) -0.017(6) 0.006(5) -0.008(6)
C15 0.064(7) 0.051(7) 0.062(7) 0.006(6) 0.005(5) 0.004(6)
C16 0.067(7) 0.045(7) 0.056(6) -0.010(5) -0.007(5) -0.018(6)
C17 0.078(8) 0.049(7) 0.089(9) -0.007(7) -0.013(7) -0.001(7)
C18 0.069(7) 0.034(6) 0.078(8) -0.003(6) -0.018(6) 0.001(5)
C19 0.048(6) 0.070(8) 0.046(5) 0.013(6) 0.009(5) 0.028(6)
C20 0.074(8) 0.058(8) 0.055(7) 0.019(6) 0.014(6) 0.026(6)
C21 0.075(8) 0.055(8) 0.098(10) 0.024(8) 0.037(7) 0.023(7)
C22 0.093(10) 0.082(11) 0.079(10) 0.033(9) 0.041(8) 0.046(9)
C23 0.089(10) 0.123(14) 0.045(7) 0.038(8) 0.033(7) 0.058(10)
C24 0.062(7) 0.144(14) 0.050(7) 0.006(8) 0.008(6) 0.050(9)
C25 0.062(7) 0.079(9) 0.034(5) -0.004(6) -0.006(5) 0.004(6)
C26 0.073(7) 0.048(7) 0.044(6) -0.010(5) -0.004(5) 0.011(6)
C27 0.047(6) 0.062(7) 0.048(6) -0.007(6) 0.001(5) -0.003(5)
C28 0.052(6) 0.054(7) 0.042(5) -0.005(5) 0.009(5) 0.010(5)
C29 0.052(6) 0.051(7) 0.041(5) -0.001(5) 0.001(5) -0.006(5)
C30 0.050(6) 0.054(7) 0.046(5) -0.019(5) 0.000(5) -0.002(5)
C31 0.041(5) 0.071(8) 0.057(6) -0.004(6) 0.007(5) -0.007(6)
C32 0.035(5) 0.068(8) 0.060(6) -0.015(6) 0.004(4) 0.011(5)
C33 0.054(6) 0.049(7) 0.051(6) -0.009(5) 0.008(5) 0.000(5)
C34 0.068(7) 0.079(9) 0.033(5) -0.009(6) 0.008(5) -0.006(7)
C35 0.075(7) 0.056(7) 0.038(5) 0.001(5) -0.014(5) 0.003(6)
C36 0.081(8) 0.069(8) 0.035(5) -0.007(6) -0.012(5) 0.015(7)
Br1B 0.164(5) 0.089(4) 0.141(5) 0.051(4) 0.016(4) 0.008(4)

loop_
_atom_type_symbol
_atom_type_description
_atom_type_scat_dispersion_real
_atom_type_scat_dispersion_imag
_atom_type_scat_source
C C 0.0033 0.0016 'International Tables Vol C Tables 4.2.6.8 and 6.1.1.4'
H H 0.0000 0.0000 'International Tables Vol C Tables 4.2.6.8 and 6.1.1.4'
Br Br -0.2901 2.4595 'International Tables Vol C Tables 4.2.6.8 and 6.1.1.4'
Cu Cu 0.3201 1.2651 'International Tables Vol C Tables 4.2.6.8 and 6.1.1.4'
Mn Mn 0.3368 0.7283 'International Tables Vol C Tables 4.2.6.8 and 6.1.1.4'
N N 0.0061 0.0033 'International Tables Vol C Tables 4.2.6.8 and 6.1.1.4'
O O 0.0106 0.0060 'International Tables Vol C Tables 4.2.6.8 and 6.1.1.4'

loop_
_geom_angle_atom_site_label_1
_geom_angle_atom_site_label_2
_geom_angle_atom_site_label_3
_geom_angle
O1 Cu1 O2 170.9(3)
O1 Cu1 O8 94.3(3)
O1 Cu1 N1 93.9(3)
O8 Cu1 O2 87.2(3)
N1 Cu1 O2 84.9(3)
N1 Cu1 O8 171.6(3)
Mn1 Cu2 O4SB 91.0(5)
O2 Cu2 Mn1 51.3(2)
O2 Cu2 O4SA 83.9(5)
O2 Cu2 O4SB 97.0(6)
O2 Cu2 O8 76.2(3)
O3 Cu2 Mn1 145.6(2)
O3 Cu2 O2 94.9(3)
O3 Cu2 O4 176.9(3)
O3 Cu2 O4SA 94.1(5)
O3 Cu2 O4SB 86.8(5)
O3 Cu2 O8 98.8(3)
O3 Cu2 N2 94.0(3)
O4 Cu2 Mn1 36.3(2)
O4 Cu2 O2 86.4(3)
O4 Cu2 O4SA 88.9(5)
O4 Cu2 O4SB 95.8(5)
O4 Cu2 O8 78.8(3)
O4SA Cu2 Mn1 78.0(5)
O8 Cu2 Mn1 80.75(14)
O8 Cu2 O4SA 157.1(5)
O8 Cu2 O4SB 171.5(5)
N2 Cu2 Mn1 118.7(2)
N2 Cu2 O2 168.1(3)
N2 Cu2 O4 85.1(3)
N2 Cu2 O4SA 87.6(5)
N2 Cu2 O4SB 75.5(6)
N2 Cu2 O8 110.2(3)
O6 Cu3 O3S 88.1(3)
O6 Cu3 O8 88.0(3)
O7 Cu3 O3S 96.9(3)
O7 Cu3 O6 94.3(3)
O7 Cu3 O8 170.0(3)
O7 Cu3 N4 94.6(3)
O8 Cu3 O3S 93.0(3)
N4 Cu3 O3S 93.6(3)
N4 Cu3 O6 170.7(3)
N4 Cu3 O8 82.8(3)
O1S Mn1 Cu2 123.0(2)
O1S Mn1 O2 156.7(3)
O2 Mn1 Cu2 38.44(17)
O4 Mn1 Cu2 36.3(2)
O4 Mn1 O1S 86.7(3)
O4 Mn1 O2 73.9(3)
O4 Mn1 N3 171.8(3)
O5 Mn1 Cu2 91.4(2)
O5 Mn1 O1S 96.1(3)
O5 Mn1 O2 98.1(3)
O5 Mn1 O4 94.3(3)
O5 Mn1 O6 174.6(3)
O5 Mn1 N3 93.9(3)
O6 Mn1 Cu2 87.92(18)
O6 Mn1 O1S 88.8(3)
O6 Mn1 O2 78.1(3)
O6 Mn1 O4 88.3(3)
O6 Mn1 N3 83.6(3)
N3 Mn1 Cu2 144.0(2)
N3 Mn1 O1S 91.8(3)
N3 Mn1 O2 105.6(3)
C2 O1 Cu1 125.8(7)
Mn1 O1S H1S 88.8
C1SA O1S Mn1 131.4(14)
C1SA O1S H1S 119.2
C1SB O1S Mn1 140.9(14)
C1SB O1S H1S 128.5
Cu1 O2 Mn1 103.3(3)
Cu2 O2 Cu1 104.0(3)
Cu2 O2 Mn1 90.3(3)
C9 O2 Cu1 107.4(6)
C9 O2 Cu2 125.0(6)
C9 O2 Mn1 123.6(5)
H2SA O2S H2SB 110.3
C11 O3 Cu2 124.1(6)
Cu3 O3S H3SA 84.3
Cu3 O3S H3SB 123.8
H3SA O3S H3SB 109.4
Mn1 O4 Cu2 107.4(3)
C18 O4 Cu2 109.9(6)
C18 O4 Mn1 125.1(6)
Cu2 O4SA H4SA 117.9
Cu2 O4SA H4SB 117.5
H4SA O4SA H4SB 101.0
Cu2 O4SB H4SC 174.5
Cu2 O4SB H4SD 77.9
H4SC O4SB H4SD 106.9
C20 O5 Mn1 126.3(7)
Mn1 O6 Cu3 108.1(3)
C27 O6 Cu3 123.5(6)
C27 O6 Mn1 110.8(5)
C29 O7 Cu3 129.3(6)
Cu1 O8 Cu2 88.6(3)
Cu3 O8 Cu1 105.5(3)
Cu3 O8 Cu2 104.5(3)
C36 O8 Cu1 122.1(6)
C36 O8 Cu2 125.0(6)
C36 O8 Cu3 108.3(6)
C7 N1 Cu1 125.5(7)
C7 N1 C8 120.7(9)
C8 N1 Cu1 113.1(7)
C16 N2 Cu2 124.4(8)
C16 N2 C17 123.0(9)
C17 N2 Cu2 112.0(6)
C25 N3 Mn1 123.8(8)
C25 N3 C26 121.9(9)
C26 N3 Mn1 113.5(6)
C34 N4 Cu3 124.9(7)
C34 N4 C35 120.8(9)
C35 N4 Cu3 114.2(7)
C6 C1 C2 118.6(12)
C6 C1 C7 117.0(12)
C7 C1 C2 124.2(10)
O1S C1SA H1SA 109.5
O1S C1SA H1SB 109.5
O1S C1SA H1SC 109.5
H1SA C1SA H1SB 109.5
H1SA C1SA H1SC 109.5
H1SB C1SA H1SC 109.5
O1S C1SB H1SD 109.5
O1S C1SB H1SE 109.5
O1S C1SB H1SF 109.5
H1SD C1SB H1SE 109.5
H1SD C1SB H1SF 109.5
H1SE C1SB H1SF 109.5
O1 C2 C1 123.9(10)
O1 C2 C3 117.5(11)
C3 C2 C1 118.5(12)
C2 C3 H3 119.8
C2 C3 C4 120.4(13)
C4 C3 H3 119.8
C3 C4 H4 118.9
C5 C4 C3 122.2(14)
C5 C4 H4 118.9
C4 C5 H5 121.3
C4 C5 C6 117.4(13)
C6 C5 H5 121.3
C1 C6 C5 122.6(14)
C1 C6 H6 118.7
C5 C6 H6 118.7
N1 C7 C1 123.5(10)
N1 C7 H7 118.3
C1 C7 H7 118.3
N1 C8 H8A 110.2
N1 C8 H8B 110.2
N1 C8 C9 107.7(8)
H8A C8 H8B 108.5
C9 C8 H8A 110.2
C9 C8 H8B 110.2
O2 C9 C8 107.0(8)
O2 C9 H9A 110.3
O2 C9 H9B 110.3
C8 C9 H9A 110.3
C8 C9 H9B 110.3
H9A C9 H9B 108.6
C15 C10 C11 119.1(10)
C16 C10 C11 123.1(9)
C16 C10 C15 117.8(10)
O3 C11 C10 124.2(9)
O3 C11 C12 117.4(9)
C12 C11 C10 118.4(9)
C11 C12 H12 119.4
C13 C12 C11 121.2(10)
C13 C12 H12 119.4
C12 C13 H13 119.8
C14 C13 C12 120.4(11)
C14 C13 H13 119.8
C13 C14 H14 119.7
C13 C14 C15 120.6(10)
C15 C14 H14 119.7
C10 C15 H15 119.8
C14 C15 C10 120.3(11)
C14 C15 H15 119.8
N2 C16 C10 126.8(10)
N2 C16 H16 116.6
C10 C16 H16 116.6
N2 C17 H17A 109.9
N2 C17 H17B 109.9
N2 C17 C18 108.7(9)
H17A C17 H17B 108.3
C18 C17 H17A 109.9
C18 C17 H17B 109.9
O4 C18 C17 107.4(9)
O4 C18 H18A 110.2
O4 C18 H18B 110.2
C17 C18 H18A 110.2
C17 C18 H18B 110.2
H18A C18 H18B 108.5
C20 C19 C24 115.4(11)
C25 C19 C20 125.3(10)
C25 C19 C24 119.2(12)
O5 C20 C19 122.5(10)
O5 C20 C21 116.8(12)
C19 C20 C21 120.7(11)
C20 C21 H21 120.4
C22 C21 C20 119.1(14)
C22 C21 H21 120.4
C21 C22 H22 118.8
C23 C22 C21 122.4(14)
C23 C22 H22 118.8
C22 C23 H23 119.7
C22 C23 C24 120.6(12)
C24 C23 H23 119.7
C19 C24 H24 119.1
C23 C24 C19 121.8(14)
C23 C24 H24 119.1
N3 C25 C19 125.6(10)
N3 C25 H25 117.2
C19 C25 H25 117.2
N3 C26 H26A 110.4
N3 C26 H26B 110.4
N3 C26 C27 106.5(8)
H26A C26 H26B 108.6
C27 C26 H26A 110.4
C27 C26 H26B 110.4
O6 C27 C26 107.7(8)
O6 C27 H27A 110.2
O6 C27 H27B 110.2
C26 C27 H27A 110.2
C26 C27 H27B 110.2
H27A C27 H27B 108.5
C33 C28 C29 117.3(9)
C33 C28 C34 118.8(9)
C34 C28 C29 123.7(9)
O7 C29 C28 120.2(9)
O7 C29 C30 121.8(9)
C30 C29 C28 118.0(9)
C29 C30 H30 118.2
C29 C30 C31 123.6(10)
C31 C30 H30 118.2
C30 C31 H31 120.4
C30 C31 C32 119.2(10)
C32 C31 H31 120.4
C31 C32 H32 120.4
C33 C32 C31 119.1(10)
C33 C32 H32 120.4
C28 C33 H33 118.6
C32 C33 C28 122.8(10)
C32 C33 H33 118.6
N4 C34 C28 126.4(9)
N4 C34 H34 116.8
C28 C34 H34 116.8
N4 C35 H35A 110.3
N4 C35 H35B 110.3
N4 C35 C36 107.0(8)
H35A C35 H35B 108.6
C36 C35 H35A 110.3
C36 C35 H35B 110.3
O8 C36 C35 106.5(9)
O8 C36 H36A 110.4
O8 C36 H36B 110.4
C35 C36 H36A 110.4
C35 C36 H36B 110.4
H36A C36 H36B 108.6

loop_
_geom_bond_atom_site_label_1
_geom_bond_atom_site_label_2
_geom_bond_distance
Cu1 O1 1.894(7)
Cu1 O2 1.985(7)
Cu1 O8 1.983(7)
Cu1 N1 1.901(9)
Cu2 Mn1 3.1414(17)
Cu2 O2 1.953(7)
Cu2 O3 1.892(6)
Cu2 O4 1.951(7)
Cu2 O4SA 2.536(18)
Cu2 O4SB 3.56(3)
Cu2 O8 2.438(7)
Cu2 N2 1.932(8)
Cu3 O3S 2.382(10)
Cu3 O6 1.961(6)
Cu3 O7 1.883(7)
Cu3 O8 1.970(6)
Cu3 N4 1.927(8)
Mn1 O1S 2.355(9)
Mn1 O2 2.451(7)
Mn1 O4 1.948(6)
Mn1 O5 1.883(7)
Mn1 O6 1.940(6)
Mn1 N3 1.960(8)
O1 C2 1.325(13)
O1S H1S 0.8646
O1S C1SA 1.358(18)
O1S C1SB 1.366(18)
O2 C9 1.465(12)
O2S H2SA 0.8674
O2S H2SB 0.8592
O3 C11 1.347(11)
O3S H3SA 0.8509
O3S H3SB 0.8492
O4 C18 1.461(12)
O4SA H4SA 1.0298
O4SA H4SB 1.0302
O4SB H4SC 0.8860
O4SB H4SD 0.8669
O5 C20 1.354(12)
O6 C27 1.441(11)
O7 C29 1.324(12)
O8 C36 1.417(11)
N1 C7 1.326(13)
N1 C8 1.485(13)
N2 C16 1.273(12)
N2 C17 1.462(13)
N3 C25 1.293(12)
N3 C26 1.471(14)
N4 C34 1.262(13)
N4 C35 1.451(12)
C1 C2 1.415(16)
C1 C6 1.371(16)
C1 C7 1.415(16)
C1SA H1SA 0.9800
C1SA H1SB 0.9800
C1SA H1SC 0.9800
C1SB H1SD 0.9800
C1SB H1SE 0.9800
C1SB H1SF 0.9800
C2 C3 1.379(15)
C3 H3 0.9500
C3 C4 1.396(17)
C4 H4 0.9500
C4 C5 1.337(19)
C5 H5 0.9500
C5 C6 1.406(19)
C6 H6 0.9500
C7 H7 0.9500
C8 H8A 0.9900
C8 H8B 0.9900
C8 C9 1.506(14)
C9 H9A 0.9900
C9 H9B 0.9900
C10 C11 1.414(15)
C10 C15 1.399(14)
C10 C16 1.398(15)
C11 C12 1.400(13)
C12 H12 0.9500
C12 C13 1.384(14)
C13 H13 0.9500
C13 C14 1.350(16)
C14 H14 0.9500
C14 C15 1.397(15)
C15 H15 0.9500
C16 H16 0.9500
C17 H17A 0.9900
C17 H17B 0.9900
C17 C18 1.509(15)
C18 H18A 0.9900
C18 H18B 0.9900
C19 C20 1.416(16)
C19 C24 1.444(15)
C19 C25 1.394(16)
C20 C21 1.434(16)
C21 H21 0.9500
C21 C22 1.363(18)
C22 H22 0.9500
C22 C23 1.338(19)
C23 H23 0.9500
C23 C24 1.38(2)
C24 H24 0.9500
C25 H25 0.9500
C26 H26A 0.9900
C26 H26B 0.9900
C26 C27 1.531(14)
C27 H27A 0.9900
C27 H27B 0.9900
C28 C29 1.458(13)
C28 C33 1.416(14)
C28 C34 1.452(14)
C29 C30 1.365(14)
C30 H30 0.9500
C30 C31 1.374(14)
C31 H31 0.9500
C31 C32 1.420(14)
C32 H32 0.9500
C32 C33 1.353(14)
C33 H33 0.9500
C34 H34 0.9500
C35 H35A 0.9900
C35 H35B 0.9900
C35 C36 1.533(15)
C36 H36A 0.9900
C36 H36B 0.9900

loop_
_geom_torsion_atom_site_label_1
_geom_torsion_atom_site_label_2
_geom_torsion_atom_site_label_3
_geom_torsion_atom_site_label_4
_geom_torsion
Cu1 O1 C2 C1 6.9(15)
Cu1 O1 C2 C3 -169.9(7)
Cu1 O2 C9 C8 -44.8(8)
Cu1 O8 C36 C35 171.1(6)
Cu1 N1 C7 C1 -13.0(15)
Cu1 N1 C8 C9 -25.5(10)
Cu2 Mn1 O5 C20 -158.3(8)
Cu2 O2 C9 C8 -166.8(6)
Cu2 O3 C11 C10 -13.8(13)
Cu2 O3 C11 C12 167.6(6)
Cu2 O4 C18 C17 39.4(10)
Cu2 O8 C36 C35 -75.1(10)
Cu2 N2 C16 C10 7.8(16)
Cu2 N2 C17 C18 28.3(12)
Cu3 O6 C27 C26 -173.8(6)
Cu3 O7 C29 C28 -1.4(14)
Cu3 O7 C29 C30 178.3(7)
Cu3 O8 C36 C35 48.5(10)
Cu3 N4 C34 C28 6.2(17)
Cu3 N4 C35 C36 20.3(11)
Mn1 Cu2 O3 C11 -142.9(6)
Mn1 O2 C9 C8 75.0(9)
Mn1 O4 C18 C17 169.3(7)
Mn1 O5 C20 C19 8.0(14)
Mn1 O5 C20 C21 -173.1(7)
Mn1 O6 C27 C26 -43.2(9)
Mn1 N3 C25 C19 -14.8(16)
Mn1 N3 C26 C27 -25.0(10)
O1 C2 C3 C4 179.9(10)
O1S Mn1 O5 C20 78.3(8)
O2 Cu2 O3 C11 -152.5(7)
O2 Mn1 O5 C20 -120.3(8)
O3 C11 C12 C13 -178.4(9)
O3S Cu3 O7 C29 -86.7(9)
O4 Mn1 O5 C20 165.4(8)
O4SA Cu2 O3 C11 -68.3(8)
O4SB Cu2 O3 C11 -55.7(9)
O5 C20 C21 C22 -178.4(10)
O6 Cu3 O7 C29 -175.3(8)
O7 C29 C30 C31 178.7(10)
O8 Cu1 O1 C2 162.3(8)
O8 Cu2 O3 C11 130.7(7)
O8 Cu3 O7 C29 82.0(19)
N1 Cu1 O1 C2 -16.1(8)
N1 C8 C9 O2 45.6(10)
N2 Cu2 O3 C11 19.5(7)
N2 C17 C18 O4 -43.6(13)
N3 Mn1 O5 C20 -13.9(8)
N3 C26 C27 O6 43.2(11)
N4 Cu3 O7 C29 7.5(9)
N4 C35 C36 O8 -44.4(12)
C1 C2 C3 C4 2.9(16)
C2 C1 C6 C5 2.4(17)
C2 C1 C7 N1 -2.6(17)
C2 C3 C4 C5 -4.8(18)
C3 C4 C5 C6 5.2(19)
C4 C5 C6 C1 -4.1(19)
C6 C1 C2 O1 -178.6(10)
C6 C1 C2 C3 -1.8(16)
C6 C1 C7 N1 -178.2(10)
C7 N1 C8 C9 145.6(9)
C7 C1 C2 O1 5.9(17)
C7 C1 C2 C3 -177.4(10)
C7 C1 C6 C5 178.3(11)
C8 N1 C7 C1 177.1(9)
C10 C11 C12 C13 2.9(14)
C11 C10 C15 C14 0.8(16)
C11 C10 C16 N2 5.0(18)
C11 C12 C13 C14 -3.0(15)
C12 C13 C14 C15 2.1(16)
C13 C14 C15 C10 -1.0(17)
C15 C10 C11 O3 179.6(9)
C15 C10 C11 C12 -1.7(14)
C15 C10 C16 N2 -176.4(11)
C16 N2 C17 C18 -143.3(11)
C16 C10 C11 O3 -1.8(16)
C16 C10 C11 C12 176.9(9)
C16 C10 C15 C14 -177.9(10)
C17 N2 C16 C10 178.3(11)
C19 C20 C21 C22 0.5(16)
C20 C19 C24 C23 -0.5(16)
C20 C19 C25 N3 3.7(18)
C20 C21 C22 C23 -1.4(18)
C21 C22 C23 C24 1(2)
C22 C23 C24 C19 -0.2(19)
C24 C19 C20 O5 179.3(10)
C24 C19 C20 C21 0.4(15)
C24 C19 C25 N3 -175.1(10)
C25 N3 C26 C27 144.9(10)
C25 C19 C20 O5 0.4(17)
C25 C19 C20 C21 -178.4(10)
C25 C19 C24 C23 178.4(11)
C26 N3 C25 C19 176.4(10)
C28 C29 C30 C31 -1.6(16)
C29 C28 C33 C32 0.7(16)
C29 C28 C34 N4 3.1(18)
C29 C30 C31 C32 2.5(16)
C30 C31 C32 C33 -1.8(16)
C31 C32 C33 C28 0.2(16)
C33 C28 C29 O7 179.6(9)
C33 C28 C29 C30 0.0(15)
C33 C28 C34 N4 177.7(11)
C34 N4 C35 C36 -155.4(11)
C34 C28 C29 O7 -5.8(16)
C34 C28 C29 C30 174.6(10)
C34 C28 C33 C32 -174.2(10)
C35 N4 C34 C28 -178.5(10)

loop_
_platon_squeeze_void_nr
_platon_squeeze_void_average_x
_platon_squeeze_void_average_y
_platon_squeeze_void_average_z
_platon_squeeze_void_volume
_platon_squeeze_void_count_electrons
_platon_squeeze_void_content
1 0.500 0.000 1.000 168 49 ' '
2 1.000 0.500 0.500 168 49 ' '
